data_4113659
loop_
_publ_author_name
'Randall E. Robinson'
'Thomas C. Holovics'
'Stephan F. Deplazes'
'Gerald H. Lushington'
'Douglas R. Powell'
'Mikhail V. Barybin'

_publ_contact_author
; 
   Prof. Mikhail V. Barybin 
   Department of Chemistry 
   University of Kansas 
   Rm 2010 Malott Hall
   1251 Wescoe Hall Dr. 
   Lawrence, KS  66045-7582  USA 
;
_publ_contact_author_email mbarybin
_publ_contact_author_fax 1(785)8645396
_publ_contact_author_phone 1(785)8644090
_publ_section_title
;
 First Isocyanoazulene and Its Homoleptic Complexes
;
_journal_name_full 'Journal of the American Chemical Society'
_journal_page_first 4432
_journal_page_last 4433
_journal_paper_doi 10.1021/ja034706f
_journal_volume 125
_journal_year 2003
_chemical_formula_moiety 'C66 H42 B Cr F4 N6'
_chemical_formula_sum 'C66 H42 B Cr F4 N6'
_chemical_formula_weight 1057.87
_chemical_name_systematic
; 
 ? 
;
_space_group_IT_number 15
_symmetry_cell_setting monoclinic
_symmetry_space_group_name_Hall '-C 2yc'
_symmetry_space_group_name_H-M 'C 1 2/c 1'
_atom_sites_solution_hydrogens geom
_atom_sites_solution_primary direct
_atom_sites_solution_secondary difmap
_audit_creation_method SHELXL-97
_cell_angle_alpha 90.00
_cell_angle_beta 106.973(6)
_cell_angle_gamma 90.00
_cell_formula_units_Z 4
_cell_length_a 19.934(7)
_cell_length_b 13.572(5)
_cell_length_c 21.073(7)
_cell_measurement_reflns_used 1628
_cell_measurement_temperature 100(2)
_cell_measurement_theta_max 25.86
_cell_measurement_theta_min 2.25
_cell_volume 5453(3)
_computing_cell_refinement 'Bruker SMART'
_computing_data_collection 'Bruker SMART'
_computing_data_reduction 'Bruker SAINT'
_computing_molecular_graphics 'Bruker SHELXTL'
_computing_publication_material 'Bruker SHELXTL'
_computing_structure_refinement 'SHELXL-97 (Sheldrick, 1997)'
_computing_structure_solution 'SHELXS-97 (Sheldrick, 1990)'
_diffrn_ambient_temperature 100(2)
_diffrn_measured_fraction_theta_full 0.999
_diffrn_measured_fraction_theta_max 0.999
_diffrn_measurement_device_type 'CCD area detector'
_diffrn_measurement_method '\w scan frames'
_diffrn_radiation_monochromator graphite
_diffrn_radiation_source 'fine-focus sealed tube'
_diffrn_radiation_type MoK\a
_diffrn_radiation_wavelength 0.71073
_diffrn_reflns_av_R_equivalents 0.1797
_diffrn_reflns_av_sigmaI/netI 0.1352
_diffrn_reflns_limit_h_max 17
_diffrn_reflns_limit_h_min -19
_diffrn_reflns_limit_k_max 13
_diffrn_reflns_limit_k_min -12
_diffrn_reflns_limit_l_max 21
_diffrn_reflns_limit_l_min -21
_diffrn_reflns_number 9772
_diffrn_reflns_theta_full 20.81
_diffrn_reflns_theta_max 20.81
_diffrn_reflns_theta_min 2.14
_diffrn_standards_decay_% -0.12
_diffrn_standards_number 64
_exptl_absorpt_coefficient_mu 0.271
_exptl_absorpt_correction_T_max 0.9813
_exptl_absorpt_correction_T_min 0.9064
_exptl_absorpt_correction_type multi-scan
_exptl_absorpt_process_details 'SADABS, 2000'
_exptl_crystal_colour purple
_exptl_crystal_density_diffrn 1.289
_exptl_crystal_density_meas 0
_exptl_crystal_description block
_exptl_crystal_F_000 2180
_exptl_crystal_size_max 0.37
_exptl_crystal_size_mid 0.18
_exptl_crystal_size_min 0.07
_refine_diff_density_max 0.608
_refine_diff_density_min -0.341
_refine_diff_density_rms 0.081
_refine_ls_extinction_method none
_refine_ls_goodness_of_fit_ref 0.969
_refine_ls_hydrogen_treatment mixed
_refine_ls_matrix_type full
_refine_ls_number_parameters 376
_refine_ls_number_reflns 2853
_refine_ls_number_restraints 43
_refine_ls_restrained_S_all 1.003
_refine_ls_R_factor_all 0.0997
_refine_ls_R_factor_gt 0.0641
_refine_ls_shift/su_max 0.001
_refine_ls_shift/su_mean 0.000
_refine_ls_structure_factor_coef Fsqd
_refine_ls_weighting_details 'calc w=1/[\s^2^(Fo^2^)+(0.0920P)^2^+0.0000P] where P=(Fo^2^+2Fc^2^)/3'
_refine_ls_weighting_scheme calc
_refine_ls_wR_factor_gt 0.1541
_refine_ls_wR_factor_ref 0.1733
_reflns_number_gt 1843
_reflns_number_total 2853
_reflns_threshold_expression >2sigma(I)
_cod_data_source_file ja034706fsi20030216_014050.cif
_cod_data_source_block compound_2_
_cod_database_code 4113659

loop_
_symmetry_equiv_pos_as_xyz
'x, y, z'
'-x, y, -z+1/2'
'x+1/2, y+1/2, z'
'-x+1/2, y+1/2, -z+1/2'
'-x, -y, -z'
'x, -y, z-1/2'
'-x+1/2, -y+1/2, -z'
'x+1/2, -y+1/2, z-1/2'

loop_
_atom_site_label
_atom_site_type_symbol
_atom_site_fract_x
_atom_site_fract_y
_atom_site_fract_z
_atom_site_U_iso_or_equiv
_atom_site_adp_type
_atom_site_occupancy
_atom_site_symmetry_multiplicity
_atom_site_calc_flag
_atom_site_refinement_flags
Cr1 Cr 0.7500 0.2500 0.5000 0.0301(5) Uani 1 2 d S
N1 N 0.5995(3) 0.1752(4) 0.4935(2) 0.0376(13) Uani 1 1 d .
N2 N 0.8319(3) 0.1615(4) 0.6399(2) 0.0387(14) Uani 1 1 d .
N3 N 0.7258(3) 0.4441(4) 0.5721(2) 0.0396(14) Uani 1 1 d .
C1 C 0.6576(4) 0.2012(4) 0.4979(2) 0.0327(15) Uani 1 1 d .
C2 C 0.7995(3) 0.1937(4) 0.5882(3) 0.0333(15) Uani 1 1 d .
C3 C 0.7332(3) 0.3725(5) 0.5435(3) 0.0330(15) Uani 1 1 d .
C11 C 0.3087(3) 0.1364(5) 0.5030(3) 0.0460(17) Uani 1 1 d .
H11 H 0.2931 0.1715 0.5351 0.055 Uiso 1 1 calc R
C12 C 0.2676(3) 0.0743(5) 0.4546(3) 0.0452(17) Uani 1 1 d .
H12 H 0.2194 0.0609 0.4483 0.054 Uiso 1 1 calc R
C13 C 0.3073(3) 0.0349(5) 0.4168(3) 0.0406(16) Uani 1 1 d .
H13 H 0.2910 -0.0097 0.3809 0.049 Uiso 1 1 calc R
C14 C 0.4313(3) 0.0514(4) 0.4154(3) 0.0389(16) Uani 1 1 d .
H14 H 0.4208 0.0067 0.3791 0.047 Uiso 1 1 calc R
C15 C 0.4995(3) 0.0854(4) 0.4346(3) 0.0370(15) Uani 1 1 d .
H15 H 0.5294 0.0615 0.4103 0.044 Uiso 1 1 calc R
C16 C 0.5289(3) 0.1506(4) 0.4856(3) 0.0328(15) Uani 1 1 d .
C17 C 0.5005(3) 0.1985(5) 0.5313(3) 0.0426(16) Uani 1 1 d .
H17 H 0.5314 0.2402 0.5628 0.051 Uiso 1 1 calc R
C18 C 0.4325(3) 0.1914(5) 0.5354(3) 0.0428(16) Uani 1 1 d .
H18 H 0.4230 0.2286 0.5700 0.051 Uiso 1 1 calc R
C19 C 0.3774(3) 0.1389(4) 0.4970(3) 0.0320(15) Uani 1 1 d .
C20 C 0.3755(3) 0.0718(4) 0.4405(3) 0.0323(15) Uani 1 1 d .
C21 C 0.9907(4) -0.0735(6) 0.8678(3) 0.070(2) Uani 1 1 d .
H21 H 0.9897 -0.1435 0.8656 0.084 Uiso 1 1 calc R
C22 C 1.0273(4) -0.0181(6) 0.9227(4) 0.070(2) Uani 1 1 d .
H22 H 1.0545 -0.0447 0.9638 0.084 Uiso 1 1 calc R
C23 C 1.0181(3) 0.0818(6) 0.9083(3) 0.0545(19) Uani 1 1 d .
H23 H 1.0386 0.1342 0.9373 0.065 Uiso 1 1 calc R
C24 C 0.9518(3) 0.1779(5) 0.8095(3) 0.0432(17) Uani 1 1 d .
H24 H 0.9700 0.2363 0.8332 0.052 Uiso 1 1 calc R
C25 C 0.9081(3) 0.1931(5) 0.7465(3) 0.0382(16) Uani 1 1 d .
H25 H 0.9002 0.2599 0.7329 0.046 Uiso 1 1 calc R
C26 C 0.8740(3) 0.1230(5) 0.7002(3) 0.0351(15) Uani 1 1 d .
C27 C 0.8755(3) 0.0211(5) 0.7036(3) 0.0432(17) Uani 1 1 d .
H27 H 0.8476 -0.0129 0.6656 0.052 Uiso 1 1 calc R
C28 C 0.9128(3) -0.0367(5) 0.7557(3) 0.0500(18) Uani 1 1 d .
H28 H 0.9080 -0.1057 0.7480 0.060 Uiso 1 1 calc R
C29 C 0.9559(3) -0.0103(5) 0.8169(3) 0.0462(18) Uani 1 1 d .
C30 C 0.9736(3) 0.0917(5) 0.8439(3) 0.0415(17) Uani 1 1 d .
C31 C 0.8328(4) 0.7189(6) 0.7937(3) 0.068(2) Uani 1 1 d .
H31 H 0.8735 0.7026 0.8287 0.082 Uiso 1 1 calc R
C32 C 0.7928(4) 0.8048(6) 0.7891(4) 0.066(2) Uani 1 1 d .
H32 H 0.8018 0.8562 0.8212 0.079 Uiso 1 1 calc R
C33 C 0.7380(4) 0.8036(5) 0.7310(3) 0.0552(19) Uani 1 1 d .
H33 H 0.7039 0.8541 0.7167 0.066 Uiso 1 1 calc R
C34 C 0.6934(3) 0.6857(4) 0.6385(3) 0.0428(17) Uani 1 1 d .
H34 H 0.6562 0.7303 0.6197 0.051 Uiso 1 1 calc R
C35 C 0.6916(3) 0.5996(4) 0.6029(3) 0.0388(16) Uani 1 1 d .
H35 H 0.6530 0.5918 0.5642 0.047 Uiso 1 1 calc R
C36 C 0.7409(3) 0.5220(4) 0.6176(3) 0.0316(15) Uani 1 1 d .
C37 C 0.8011(4) 0.5112(5) 0.6696(3) 0.0485(18) Uani 1 1 d .
H37 H 0.8278 0.4536 0.6685 0.058 Uiso 1 1 calc R
C38 C 0.8281(4) 0.5728(6) 0.7231(3) 0.059(2) Uani 1 1 d .
H38 H 0.8703 0.5507 0.7541 0.071 Uiso 1 1 calc R
C39 C 0.8028(4) 0.6620(5) 0.7383(3) 0.0494(19) Uani 1 1 d .
C40 C 0.7406(3) 0.7170(4) 0.6970(3) 0.0392(16) Uani 1 1 d .
B1 B 0.9978(3) 0.4612(4) 0.7303(3) 0.066(3) Uani 0.50 1 d PDU
F1 F 0.9966(4) 0.5449(4) 0.6949(3) 0.0458(19) Uani 0.50 1 d PDU
F2 F 0.9433(4) 0.4035(6) 0.6972(5) 0.100(3) Uani 0.50 1 d PDU
F3 F 1.0588(3) 0.4128(4) 0.7369(4) 0.062(2) Uani 0.50 1 d PDU
F4 F 0.9922(7) 0.4850(8) 0.7909(4) 0.122(4) Uani 0.50 1 d PDU

loop_
_atom_site_aniso_label
_atom_site_aniso_U_11
_atom_site_aniso_U_22
_atom_site_aniso_U_33
_atom_site_aniso_U_23
_atom_site_aniso_U_13
_atom_site_aniso_U_12
Cr1 0.0251(9) 0.0273(8) 0.0389(8) -0.0007(6) 0.0111(6) -0.0013(7)
N1 0.033(4) 0.033(3) 0.045(3) -0.001(2) 0.008(2) -0.002(3)
N2 0.030(3) 0.044(3) 0.042(3) 0.009(3) 0.011(3) 0.003(3)
N3 0.046(4) 0.034(3) 0.047(3) 0.000(3) 0.026(3) 0.000(3)
C1 0.036(4) 0.027(3) 0.034(3) 0.003(3) 0.008(3) -0.003(3)
C2 0.028(4) 0.024(3) 0.060(4) -0.013(3) 0.032(3) -0.010(3)
C3 0.018(3) 0.047(4) 0.039(3) 0.010(3) 0.015(3) 0.000(3)
C11 0.036(4) 0.058(4) 0.047(4) 0.004(3) 0.017(3) 0.003(4)
C12 0.029(4) 0.049(4) 0.058(4) 0.014(3) 0.011(3) -0.004(4)
C13 0.032(4) 0.036(4) 0.052(4) 0.001(3) 0.009(3) -0.001(3)
C14 0.040(5) 0.033(4) 0.040(4) -0.005(3) 0.006(3) -0.003(4)
C15 0.027(4) 0.040(4) 0.045(4) -0.004(3) 0.013(3) 0.000(3)
C16 0.021(4) 0.030(4) 0.046(4) 0.002(3) 0.006(3) -0.002(3)
C17 0.043(5) 0.036(4) 0.048(4) -0.010(3) 0.012(3) -0.012(4)
C18 0.031(4) 0.051(4) 0.051(4) -0.010(3) 0.019(3) -0.006(4)
C19 0.024(4) 0.031(3) 0.043(3) 0.001(3) 0.012(3) -0.004(3)
C20 0.021(4) 0.034(4) 0.042(3) 0.002(3) 0.009(3) -0.008(3)
C21 0.076(6) 0.056(5) 0.067(5) 0.027(4) 0.002(4) -0.005(5)
C22 0.060(5) 0.090(7) 0.049(5) 0.031(4) -0.003(4) 0.004(5)
C23 0.044(5) 0.069(6) 0.047(4) 0.004(4) 0.008(3) 0.001(4)
C24 0.042(4) 0.044(4) 0.042(4) -0.004(3) 0.010(3) -0.007(3)
C25 0.038(4) 0.035(4) 0.042(4) 0.003(3) 0.012(3) 0.000(3)
C26 0.028(4) 0.045(4) 0.031(3) 0.011(3) 0.007(3) 0.004(3)
C27 0.036(4) 0.044(4) 0.042(4) 0.005(3) -0.001(3) -0.013(4)
C28 0.048(5) 0.036(4) 0.059(5) 0.008(3) 0.006(4) -0.007(4)
C29 0.043(4) 0.048(4) 0.043(4) 0.016(3) 0.005(3) -0.003(4)
C30 0.039(4) 0.050(5) 0.035(4) 0.009(3) 0.010(3) -0.003(4)
C31 0.059(5) 0.083(6) 0.063(5) -0.033(4) 0.017(4) -0.004(5)
C32 0.077(6) 0.065(5) 0.069(5) -0.035(4) 0.044(5) -0.026(5)
C33 0.072(6) 0.041(4) 0.066(5) -0.013(4) 0.042(4) -0.005(4)
C34 0.055(5) 0.034(4) 0.049(4) 0.006(3) 0.029(3) 0.011(4)
C35 0.042(4) 0.036(4) 0.041(3) -0.001(3) 0.017(3) 0.002(4)
C36 0.043(4) 0.021(3) 0.037(3) 0.000(3) 0.022(3) -0.002(3)
C37 0.061(5) 0.035(4) 0.048(4) -0.006(3) 0.013(4) 0.019(4)
C38 0.049(5) 0.065(5) 0.058(4) -0.004(4) 0.008(3) 0.012(4)
C39 0.049(5) 0.055(5) 0.047(4) -0.015(4) 0.018(3) -0.007(4)
C40 0.058(5) 0.030(4) 0.037(4) -0.001(3) 0.026(3) -0.011(4)
B1 0.027(6) 0.112(10) 0.058(9) 0.061(6) 0.014(9) 0.004(5)
F1 0.065(5) 0.026(4) 0.046(3) -0.002(3) 0.015(3) 0.024(3)
F2 0.054(4) 0.091(5) 0.150(6) 0.047(5) 0.021(5) -0.010(4)
F3 0.050(4) 0.029(4) 0.100(6) 0.020(4) 0.010(4) 0.004(3)
F4 0.132(8) 0.160(8) 0.095(5) 0.041(4) 0.065(5) 0.033(6)

loop_
_atom_type_symbol
_atom_type_description
_atom_type_scat_dispersion_real
_atom_type_scat_dispersion_imag
_atom_type_scat_source
C C 0.0033 0.0016 'International Tables Vol C Tables 4.2.6.8 and 6.1.1.4'
H H 0.0000 0.0000 'International Tables Vol C Tables 4.2.6.8 and 6.1.1.4'
B B 0.0013 0.0007 'International Tables Vol C Tables 4.2.6.8 and 6.1.1.4'
N N 0.0061 0.0033 'International Tables Vol C Tables 4.2.6.8 and 6.1.1.4'
F F 0.0171 0.0103 'International Tables Vol C Tables 4.2.6.8 and 6.1.1.4'
Cr Cr 0.3209 0.6236 'International Tables Vol C Tables 4.2.6.8 and 6.1.1.4'

loop_
_geom_angle_atom_site_label_1
_geom_angle_atom_site_label_2
_geom_angle_atom_site_label_3
_geom_angle
_geom_angle_site_symmetry_1
_geom_angle_site_symmetry_3
C1 Cr1 C1 180.000(1) 7_656 .
C1 Cr1 C3 90.5(2) 7_656 7_656
C1 Cr1 C3 89.5(2) . 7_656
C1 Cr1 C3 89.5(2) 7_656 .
C1 Cr1 C3 90.5(2) . .
C3 Cr1 C3 180.000(2) 7_656 .
C1 Cr1 C2 84.4(2) 7_656 .
C1 Cr1 C2 95.6(2) . .
C3 Cr1 C2 90.3(2) 7_656 .
C3 Cr1 C2 89.7(2) . .
C1 Cr1 C2 95.6(2) 7_656 7_656
C1 Cr1 C2 84.4(2) . 7_656
C3 Cr1 C2 89.7(2) 7_656 7_656
C3 Cr1 C2 90.3(2) . 7_656
C2 Cr1 C2 180.0(2) . 7_656
C1 N1 C16 175.8(6) . .
C2 N2 C26 176.8(5) . .
C3 N3 C36 160.4(6) . .
N1 C1 Cr1 176.0(5) . .
N2 C2 Cr1 176.6(5) . .
N3 C3 Cr1 176.8(5) . .
C12 C11 C19 109.1(6) . .
C12 C11 H11 125.5 . .
C19 C11 H11 125.5 . .
C13 C12 C11 110.1(6) . .
C13 C12 H12 124.9 . .
C11 C12 H12 124.9 . .
C12 C13 C20 108.4(5) . .
C12 C13 H13 125.8 . .
C20 C13 H13 125.8 . .
C15 C14 C20 130.5(5) . .
C15 C14 H14 114.7 . .
C20 C14 H14 114.7 . .
C14 C15 C16 126.9(6) . .
C14 C15 H15 116.5 . .
C16 C15 H15 116.5 . .
C15 C16 N1 115.2(5) . .
C15 C16 C17 131.4(6) . .
N1 C16 C17 113.3(5) . .
C18 C17 C16 127.3(6) . .
C18 C17 H17 116.4 . .
C16 C17 H17 116.4 . .
C19 C18 C17 129.3(6) . .
C19 C18 H18 115.3 . .
C17 C18 H18 115.3 . .
C18 C19 C11 126.5(6) . .
C18 C19 C20 128.5(5) . .
C11 C19 C20 104.9(5) . .
C14 C20 C13 126.5(5) . .
C14 C20 C19 126.0(5) . .
C13 C20 C19 107.5(5) . .
C29 C21 C22 109.2(7) . .
C29 C21 H21 125.4 . .
C22 C21 H21 125.4 . .
C23 C22 C21 110.0(6) . .
C23 C22 H22 125.0 . .
C21 C22 H22 125.0 . .
C22 C23 C30 108.2(6) . .
C22 C23 H23 125.9 . .
C30 C23 H23 125.9 . .
C25 C24 C30 130.5(6) . .
C25 C24 H24 114.8 . .
C30 C24 H24 114.8 . .
C24 C25 C26 128.1(6) . .
C24 C25 H25 115.9 . .
C26 C25 H25 115.9 . .
C27 C26 C25 130.5(5) . .
C27 C26 N2 114.6(5) . .
C25 C26 N2 114.9(5) . .
C28 C27 C26 127.4(6) . .
C28 C27 H27 116.3 . .
C26 C27 H27 116.3 . .
C29 C28 C27 130.1(6) . .
C29 C28 H28 114.9 . .
C27 C28 H28 114.9 . .
C28 C29 C21 126.7(7) . .
C28 C29 C30 127.7(5) . .
C21 C29 C30 105.6(5) . .
C24 C30 C23 127.4(6) . .
C24 C30 C29 125.6(5) . .
C23 C30 C29 107.0(5) . .
C39 C31 C32 108.1(7) . .
C39 C31 H31 126.0 . .
C32 C31 H31 126.0 . .
C33 C32 C31 109.7(6) . .
C33 C32 H32 125.2 . .
C31 C32 H32 125.2 . .
C32 C33 C40 109.2(7) . .
C32 C33 H33 125.4 . .
C40 C33 H33 125.4 . .
C40 C34 C35 130.3(6) . .
C40 C34 H34 114.9 . .
C35 C34 H34 114.9 . .
C34 C35 C36 127.2(6) . .
C34 C35 H35 116.4 . .
C36 C35 H35 116.4 . .
C37 C36 N3 115.3(5) . .
C37 C36 C35 130.1(5) . .
N3 C36 C35 114.6(5) . .
C36 C37 C38 128.8(6) . .
C36 C37 H37 115.6 . .
C38 C37 H37 115.6 . .
C37 C38 C39 129.6(6) . .
C37 C38 H38 115.2 . .
C39 C38 H38 115.2 . .
C31 C39 C38 125.9(7) . .
C31 C39 C40 107.2(6) . .
C38 C39 C40 126.8(6) . .
C34 C40 C33 127.2(6) . .
C34 C40 C39 127.0(5) . .
C33 C40 C39 105.8(6) . .
F4 B1 F3 109.7(4) . .
F4 B1 F2 110.4(4) . .
F3 B1 F2 109.5(4) . .
F4 B1 F1 109.0(4) . .
F3 B1 F1 109.5(4) . .
F2 B1 F1 108.6(4) . .

loop_
_geom_bond_atom_site_label_1
_geom_bond_atom_site_label_2
_geom_bond_distance
_geom_bond_site_symmetry_2
Cr1 C1 1.946(7) 7_656
Cr1 C1 1.946(7) .
Cr1 C3 1.974(7) 7_656
Cr1 C3 1.974(7) .
Cr1 C2 1.985(7) .
Cr1 C2 1.985(7) 7_656
N1 C1 1.188(7) .
N1 C16 1.409(8) .
N2 C2 1.176(7) .
N2 C26 1.404(7) .
N3 C3 1.175(7) .
N3 C36 1.401(8) .
C11 C12 1.392(8) .
C11 C19 1.411(8) .
C11 H11 0.9500 .
C12 C13 1.382(9) .
C12 H12 0.9500 .
C13 C20 1.396(8) .
C13 H13 0.9500 .
C14 C15 1.378(8) .
C14 C20 1.393(8) .
C14 H14 0.9500 .
C15 C16 1.383(8) .
C15 H15 0.9500 .
C16 C17 1.409(8) .
C17 C18 1.387(8) .
C17 H17 0.9500 .
C18 C19 1.360(8) .
C18 H18 0.9500 .
C19 C20 1.491(8) .
C21 C29 1.391(9) .
C21 C22 1.393(10) .
C21 H21 0.9500 .
C22 C23 1.390(10) .
C22 H22 0.9500 .
C23 C30 1.395(8) .
C23 H23 0.9500 .
C24 C25 1.374(8) .
C24 C30 1.378(8) .
C24 H24 0.9500 .
C25 C26 1.390(8) .
C25 H25 0.9500 .
C26 C27 1.385(8) .
C27 C28 1.378(8) .
C27 H27 0.9500 .
C28 C29 1.373(8) .
C28 H28 0.9500 .
C29 C30 1.499(9) .
C31 C39 1.380(9) .
C31 C32 1.401(10) .
C31 H31 0.9500 .
C32 C33 1.383(10) .
C32 H32 0.9500 .
C33 C40 1.385(8) .
C33 H33 0.9500 .
C34 C40 1.382(8) .
C34 C35 1.383(8) .
C34 H34 0.9500 .
C35 C36 1.411(8) .
C35 H35 0.9500 .
C36 C37 1.376(8) .
C37 C38 1.381(9) .
C37 H37 0.9500 .
C38 C39 1.385(9) .
C38 H38 0.9500 .
C39 C40 1.491(9) .
B1 F4 1.353(5) .
B1 F3 1.354(5) .
B1 F2 1.354(5) .
B1 F1 1.356(5) .

loop_
_geom_torsion_atom_site_label_1
_geom_torsion_atom_site_label_2
_geom_torsion_atom_site_label_3
_geom_torsion_atom_site_label_4
_geom_torsion
_geom_torsion_site_symmetry_1
C16 N1 C1 Cr1 -18(14) .
C1 Cr1 C1 N1 54(100) 7_656
C3 Cr1 C1 N1 -103(7) 7_656
C3 Cr1 C1 N1 77(7) .
C2 Cr1 C1 N1 166(7) .
C2 Cr1 C1 N1 -14(7) 7_656
C26 N2 C2 Cr1 -17(18) .
C1 Cr1 C2 N2 -10(8) 7_656
C1 Cr1 C2 N2 170(8) .
C3 Cr1 C2 N2 80(8) 7_656
C3 Cr1 C2 N2 -100(8) .
C2 Cr1 C2 N2 168(100) 7_656
C36 N3 C3 Cr1 23(10) .
C1 Cr1 C3 N3 -65(9) 7_656
C1 Cr1 C3 N3 115(9) .
C3 Cr1 C3 N3 153(100) 7_656
C2 Cr1 C3 N3 20(9) .
C2 Cr1 C3 N3 -160(9) 7_656
C19 C11 C12 C13 0.4(7) .
C11 C12 C13 C20 -0.3(7) .
C20 C14 C15 C16 0.0(10) .
C14 C15 C16 N1 -178.4(5) .
C14 C15 C16 C17 0.8(10) .
C1 N1 C16 C15 97(7) .
C1 N1 C16 C17 -82(7) .
C15 C16 C17 C18 -0.6(11) .
N1 C16 C17 C18 178.5(6) .
C16 C17 C18 C19 -0.9(11) .
C17 C18 C19 C11 -178.7(6) .
C17 C18 C19 C20 1.8(11) .
C12 C11 C19 C18 179.9(6) .
C12 C11 C19 C20 -0.4(7) .
C15 C14 C20 C13 178.8(6) .
C15 C14 C20 C19 -0.1(10) .
C12 C13 C20 C14 -179.0(6) .
C12 C13 C20 C19 0.0(6) .
C18 C19 C20 C14 -1.1(10) .
C11 C19 C20 C14 179.3(5) .
C18 C19 C20 C13 179.9(6) .
C11 C19 C20 C13 0.3(6) .
C29 C21 C22 C23 -1.0(9) .
C21 C22 C23 C30 1.5(9) .
C30 C24 C25 C26 -0.2(11) .
C24 C25 C26 C27 -1.7(11) .
C24 C25 C26 N2 179.4(5) .
C2 N2 C26 C27 -90(11) .
C2 N2 C26 C25 89(11) .
C25 C26 C27 C28 -0.1(12) .
N2 C26 C27 C28 178.8(6) .
C26 C27 C28 C29 1.7(12) .
C27 C28 C29 C21 178.4(7) .
C27 C28 C29 C30 0.4(12) .
C22 C21 C29 C28 -178.2(7) .
C22 C21 C29 C30 0.2(8) .
C25 C24 C30 C23 -179.7(6) .
C25 C24 C30 C29 3.4(11) .
C22 C23 C30 C24 -178.6(7) .
C22 C23 C30 C29 -1.3(8) .
C28 C29 C30 C24 -3.6(11) .
C21 C29 C30 C24 178.1(6) .
C28 C29 C30 C23 179.0(6) .
C21 C29 C30 C23 0.7(8) .
C39 C31 C32 C33 -0.7(8) .
C31 C32 C33 C40 0.6(8) .
C40 C34 C35 C36 -2.2(10) .
C3 N3 C36 C37 -14.6(18) .
C3 N3 C36 C35 165.4(14) .
C34 C35 C36 C37 0.6(10) .
C34 C35 C36 N3 -179.4(5) .
N3 C36 C37 C38 -177.2(6) .
C35 C36 C37 C38 2.8(11) .
C36 C37 C38 C39 -1.2(13) .
C32 C31 C39 C38 177.7(7) .
C32 C31 C39 C40 0.4(8) .
C37 C38 C39 C31 179.3(7) .
C37 C38 C39 C40 -4.0(12) .
C35 C34 C40 C33 -178.0(6) .
C35 C34 C40 C39 -1.7(10) .
C32 C33 C40 C34 176.6(6) .
C32 C33 C40 C39 -0.3(7) .
C31 C39 C40 C34 -177.0(6) .
C38 C39 C40 C34 5.7(10) .
C31 C39 C40 C33 -0.1(7) .
C38 C39 C40 C33 -177.3(6) .
